data_7118587
loop_
_publ_author_name
'Banerjee, Aparna'
'Nandi, Shyamapada'
'Nasa, Parveen'
'Vaidhyanathan, Ramanathan'

_publ_section_title
;
 Enhancing the carbon capture capacities of a rigid ultra-microporous MOF
 through gate-opening at low CO2 pressures assisted by swiveling oxalate
 pillars.
;
_journal_issue 9
_journal_name_full 'Chemical communications (Cambridge, England)'
_journal_page_first 1851
_journal_page_last 1854
_journal_paper_doi 10.1039/c5cc08172f
_journal_volume 52
_journal_year 2016
_chemical_formula_moiety Zn2(C2O4)(C2H3N4)2(C3H8O)
_chemical_formula_sum 'C9 H14 N8 O5 Zn2'
_chemical_formula_weight 445.02
_chemical_name_common 'Zinc aminotriazolato oxalate'
_chemical_name_systematic 'Zinc aminotriazolato oxalate'
_space_group_crystal_system monoclinic
_space_group_IT_number 14
_space_group_name_Hall '-P 2yn'
_space_group_name_H-M_alt 'P 1 21/n 1'
_symmetry_space_group_name_Hall '-P 2yn'
_symmetry_space_group_name_H-M 'P 1 21/n 1'
_atom_sites_solution_hydrogens geom
_audit_creation_method SHELXL-2014/6
_audit_update_record
;
2015-11-24 deposited with the CCDC.
2015-12-01 downloaded from the CCDC.
;
_cell_angle_alpha 90
_cell_angle_beta 104.6290(10)
_cell_angle_gamma 90
_cell_formula_units_Z 4
_cell_length_a 9.1877(4)
_cell_length_b 13.6108(6)
_cell_length_c 12.5305(5)
_cell_measurement_reflns_used 9904
_cell_measurement_temperature 200(2)
_cell_measurement_theta_max 72.14
_cell_measurement_theta_min 4.88
_cell_volume 1516.16(11)
_computing_cell_refinement 'Bruker SAINT'
_computing_data_collection 'Bruker APEX2'
_computing_data_reduction 'Bruker SAINT'
_computing_molecular_graphics 'Bruker SHELXTL'
_computing_publication_material 'Bruker SHELXTL'
_computing_structure_refinement 'SHELXL-2014/6 (Sheldrick, 2014)'
_computing_structure_solution 'SHELXS-97 (Sheldrick 2008)'
_diffrn_ambient_temperature 200(2)
_diffrn_measured_fraction_theta_full 0.998
_diffrn_measured_fraction_theta_max 0.993
_diffrn_measurement_device_type 'D8 Venture APEX-II'
_diffrn_measurement_method 'CMOS-Photon 100'
_diffrn_radiation_monochromator Micro-focus
_diffrn_radiation_source Micro-focus
_diffrn_radiation_type CuK\a
_diffrn_radiation_wavelength 1.54178
_diffrn_reflns_av_R_equivalents 0.0240
_diffrn_reflns_av_unetI/netI 0.0160
_diffrn_reflns_laue_measured_fraction_full 0.998
_diffrn_reflns_laue_measured_fraction_max 0.993
_diffrn_reflns_limit_h_max 11
_diffrn_reflns_limit_h_min -7
_diffrn_reflns_limit_k_max 16
_diffrn_reflns_limit_k_min -16
_diffrn_reflns_limit_l_max 15
_diffrn_reflns_limit_l_min -15
_diffrn_reflns_number 18940
_diffrn_reflns_point_group_measured_fraction_full 0.998
_diffrn_reflns_point_group_measured_fraction_max 0.993
_diffrn_reflns_theta_full 67.679
_diffrn_reflns_theta_max 72.129
_diffrn_reflns_theta_min 4.885
_exptl_absorpt_coefficient_mu 4.301
_exptl_absorpt_correction_T_max 0.7536
_exptl_absorpt_correction_T_min 0.6916
_exptl_absorpt_correction_type multi-scan
_exptl_absorpt_process_details 'SADABS;Universitat Gottingen,1997'
_exptl_crystal_colour colorless
_exptl_crystal_density_diffrn 1.950
_exptl_crystal_density_method 'not measured'
_exptl_crystal_description 'hexagonal plates'
_exptl_crystal_F_000 896
_exptl_crystal_size_max 0.13
_exptl_crystal_size_mid 0.08
_exptl_crystal_size_min 0.05
_refine_diff_density_max 0.711
_refine_diff_density_min -0.529
_refine_diff_density_rms 0.078
_refine_ls_extinction_method none
_refine_ls_goodness_of_fit_ref 1.055
_refine_ls_hydrogen_treatment constr
_refine_ls_matrix_type full
_refine_ls_number_parameters 216
_refine_ls_number_reflns 2975
_refine_ls_number_restraints 22
_refine_ls_restrained_S_all 1.070
_refine_ls_R_factor_all 0.0280
_refine_ls_R_factor_gt 0.0271
_refine_ls_shift/su_max 0.008
_refine_ls_shift/su_mean 0.000
_refine_ls_structure_factor_coef Fsqd
_refine_ls_weighting_details 'w=1/[\s^2^(Fo^2^)+(0.0344P)^2^+2.7576P] where P=(Fo^2^+2Fc^2^)/3'
_refine_ls_weighting_scheme calc
_refine_ls_wR_factor_gt 0.0712
_refine_ls_wR_factor_ref 0.0719
_reflns_Friedel_coverage 0.000
_reflns_number_gt 2878
_reflns_number_total 2975
_reflns_threshold_expression 'I > 2\s(I)'
_cod_data_source_file c5cc08172f2.cif
_cod_data_source_block trial1_a_PrOH
_cod_database_code 7118587
_shelx_space_group_comment
;
The symmetry employed for this shelxl refinement is uniquely defined
by the following loop, which should always be used as a source of
symmetry information in preference to the above space-group names.
They are only intended as comments.
;
_shelxl_version_number 2014/6

loop_
_space_group_symop_operation_xyz
'x, y, z'
'-x+1/2, y+1/2, -z+1/2'
'-x, -y, -z'
'x-1/2, -y-1/2, z-1/2'

loop_
_atom_site_label
_atom_site_type_symbol
_atom_site_fract_x
_atom_site_fract_y
_atom_site_fract_z
_atom_site_U_iso_or_equiv
_atom_site_adp_type
_atom_site_occupancy
_atom_site_site_symmetry_order
_atom_site_calc_flag
_atom_site_refinement_flags_posn
_atom_site_refinement_flags_adp
_atom_site_refinement_flags_occupancy
_atom_site_disorder_assembly
_atom_site_disorder_group
Zn01 Zn 0.53762(3) 0.47874(2) 0.35723(2) 0.01405(9) Uani 1 1 d . . . . .
Zn02 Zn -0.10126(3) 0.41132(2) 0.06863(2) 0.01412(9) Uani 1 1 d . . . . .
C1 C 0.7185(3) 0.51233(17) 0.19257(19) 0.0180(5) Uani 1 1 d . . . . .
O1 O 0.6370(2) 0.56559(13) 0.23273(15) 0.0260(4) Uani 1 1 d . . . . .
O2 O 0.7748(2) 0.53115(13) 0.11310(15) 0.0245(4) Uani 1 1 d . . . . .
C2 C 0.7559(3) 0.41076(17) 0.2462(2) 0.0188(5) Uani 1 1 d . . . . .
O3 O 0.6957(2) 0.38870(13) 0.32255(14) 0.0232(4) Uani 1 1 d . . . . .
O4 O 0.8443(2) 0.35727(13) 0.21147(15) 0.0228(4) Uani 1 1 d . . . . .
C3 C 0.3085(3) 0.55019(19) 0.1560(2) 0.0224(5) Uani 1 1 d . . . . .
H3 H 0.3781 0.5984 0.1450 0.027 Uiso 1 1 calc R U . . .
C4 C 0.2088(3) 0.43450(19) 0.2246(2) 0.0227(5) Uani 1 1 d . . . . .
N1 N 0.3372(2) 0.48699(15) 0.24231(17) 0.0201(4) Uani 1 1 d . . . . .
N2 N 0.1087(2) 0.46149(15) 0.13307(16) 0.0184(4) Uani 1 1 d . . . . .
N3 N 0.1751(2) 0.53793(14) 0.08940(16) 0.0179(4) Uani 1 1 d . . . . .
N4 N 0.1821(3) 0.3619(2) 0.2925(2) 0.0469(8) Uani 1 1 d . . . . .
H4A H 0.0954 0.3306 0.2763 0.056 Uiso 1 1 calc R U . . .
H4B H 0.2516 0.3463 0.3524 0.056 Uiso 1 1 calc R U . . .
C5 C 0.6034(3) 0.68813(17) 0.41029(19) 0.0202(5) Uani 1 1 d . . . . .
H5 H 0.6497 0.6941 0.3508 0.024 Uiso 1 1 calc R U . . .
C6 C 0.5038(3) 0.72376(17) 0.53989(19) 0.0174(4) Uani 1 1 d . . . . .
N5 N 0.5670(2) 0.60363(14) 0.44645(16) 0.0167(4) Uani 1 1 d . . . . .
N6 N 0.5011(2) 0.62564(14) 0.53268(15) 0.0153(4) Uani 1 1 d . . . . .
N7 N 0.5686(2) 0.76565(14) 0.46561(16) 0.0179(4) Uani 1 1 d . . . . .
N8 N 0.4511(3) 0.77495(17) 0.6148(2) 0.0340(6) Uani 1 1 d . . . . .
H8A H 0.4122 0.7437 0.6625 0.041 Uiso 1 1 calc R U . . .
H8B H 0.4557 0.8395 0.6158 0.041 Uiso 1 1 calc R U . . .
O1SA O 0.9893(9) 0.1218(5) 0.5442(7) 0.0535(19) Uiso 0.452(11) 1 d D U P A 1
H1SA H 1.0809 0.1159 0.5764 0.080 Uiso 0.452(11) 1 calc R U P A 1
C1SA C 0.9333(14) 0.2117(8) 0.5774(11) 0.081(4) Uiso 0.452(11) 1 d D U P A 1
H1S1 H 0.9417 0.2062 0.6575 0.098 Uiso 0.452(11) 1 calc R U P A 1
H1S2 H 0.8245 0.2142 0.5405 0.098 Uiso 0.452(11) 1 calc R U P A 1
C2SA C 0.9966(17) 0.3083(10) 0.5595(13) 0.103(5) Uiso 0.452(11) 1 d D U P A 1
H2S1 H 0.9820 0.3221 0.4799 0.123 Uiso 0.452(11) 1 calc R U P A 1
H2S2 H 1.1051 0.3122 0.5968 0.123 Uiso 0.452(11) 1 calc R U P A 1
C3SA C 0.9038(14) 0.3794(9) 0.6122(10) 0.069(3) Uiso 0.452(11) 1 d D U P A 1
H3S1 H 0.8342 0.3418 0.6440 0.103 Uiso 0.452(11) 1 calc R U P A 1
H3S2 H 0.8466 0.4242 0.5556 0.103 Uiso 0.452(11) 1 calc R U P A 1
H3S3 H 0.9718 0.4176 0.6703 0.103 Uiso 0.452(11) 1 calc R U P A 1
O1SB O 1.0210(9) 0.1318(6) 0.5233(7) 0.073(2) Uiso 0.548(11) 1 d D U P A 2
H1SB H 0.9414 0.1007 0.5213 0.110 Uiso 0.548(11) 1 calc R U P A 2
C1SB C 0.9903(10) 0.2294(6) 0.5118(7) 0.065(3) Uiso 0.548(11) 1 d D U P A 2
H1S3 H 0.9200 0.2404 0.4386 0.078 Uiso 0.548(11) 1 calc R U P A 2
H1S4 H 1.0848 0.2647 0.5124 0.078 Uiso 0.548(11) 1 calc R U P A 2
C2SB C 0.9222(18) 0.2751(11) 0.5995(12) 0.127(5) Uiso 0.548(11) 1 d D U P A 2
H2S3 H 0.9749 0.2520 0.6742 0.153 Uiso 0.548(11) 1 calc R U P A 2
H2S4 H 0.8139 0.2591 0.5856 0.153 Uiso 0.548(11) 1 calc R U P A 2
C3SB C 0.9483(15) 0.3956(9) 0.5855(11) 0.092(4) Uiso 0.548(11) 1 d D U P A 2
H3S4 H 1.0193 0.4057 0.5399 0.139 Uiso 0.548(11) 1 calc R U P A 2
H3S5 H 0.9888 0.4250 0.6583 0.139 Uiso 0.548(11) 1 calc R U P A 2
H3S6 H 0.8520 0.4266 0.5501 0.139 Uiso 0.548(11) 1 calc R U P A 2

loop_
_atom_site_aniso_label
_atom_site_aniso_U_11
_atom_site_aniso_U_22
_atom_site_aniso_U_33
_atom_site_aniso_U_23
_atom_site_aniso_U_13
_atom_site_aniso_U_12
Zn01 0.01769(16) 0.01217(16) 0.01356(16) -0.00021(11) 0.00631(12) 0.00085(11)
Zn02 0.01771(16) 0.01212(16) 0.01402(16) 0.00132(11) 0.00678(12) 0.00068(11)
C1 0.0190(11) 0.0180(11) 0.0185(11) -0.0029(9) 0.0074(9) -0.0009(9)
O1 0.0315(9) 0.0215(9) 0.0299(10) -0.0023(7) 0.0170(8) 0.0044(7)
O2 0.0318(9) 0.0205(9) 0.0265(9) 0.0040(7) 0.0172(8) 0.0043(7)
C2 0.0197(11) 0.0188(11) 0.0196(11) -0.0024(9) 0.0083(9) -0.0019(9)
O3 0.0287(9) 0.0226(9) 0.0240(9) 0.0024(7) 0.0175(7) 0.0039(7)
O4 0.0286(9) 0.0191(8) 0.0267(9) 0.0011(7) 0.0180(7) 0.0040(7)
C3 0.0220(12) 0.0233(12) 0.0214(12) 0.0047(10) 0.0045(9) -0.0033(9)
C4 0.0219(12) 0.0235(12) 0.0219(12) 0.0062(10) 0.0041(9) -0.0014(10)
N1 0.0195(10) 0.0222(10) 0.0176(10) 0.0046(8) 0.0027(8) 0.0000(8)
N2 0.0188(9) 0.0182(10) 0.0181(10) 0.0046(8) 0.0044(7) -0.0019(8)
N3 0.0211(10) 0.0159(9) 0.0169(10) 0.0032(7) 0.0054(8) -0.0007(7)
N4 0.0281(12) 0.0597(18) 0.0446(16) 0.0329(14) -0.0062(11) -0.0136(12)
C5 0.0303(12) 0.0148(11) 0.0200(11) -0.0016(9) 0.0148(10) -0.0030(9)
C6 0.0228(11) 0.0143(11) 0.0166(11) 0.0008(9) 0.0078(9) 0.0008(8)
N5 0.0230(10) 0.0146(9) 0.0151(9) -0.0011(7) 0.0097(8) 0.0004(7)
N6 0.0211(9) 0.0132(9) 0.0137(9) 0.0005(7) 0.0082(7) 0.0013(7)
N7 0.0268(10) 0.0127(9) 0.0165(9) -0.0007(7) 0.0100(8) -0.0016(7)
N8 0.0627(16) 0.0140(10) 0.0388(13) -0.0019(9) 0.0377(12) -0.0010(10)

loop_
_atom_type_symbol
_atom_type_description
_atom_type_scat_dispersion_real
_atom_type_scat_dispersion_imag
_atom_type_scat_source
C C 0.0181 0.0091 'International Tables Vol C Tables 4.2.6.8 and 6.1.1.4'
H H 0.0000 0.0000 'International Tables Vol C Tables 4.2.6.8 and 6.1.1.4'
N N 0.0311 0.0180 'International Tables Vol C Tables 4.2.6.8 and 6.1.1.4'
O O 0.0492 0.0322 'International Tables Vol C Tables 4.2.6.8 and 6.1.1.4'
Zn Zn -1.5491 0.6778 'International Tables Vol C Tables 4.2.6.8 and 6.1.1.4'

loop_
_geom_angle_atom_site_label_1
_geom_angle_atom_site_label_2
_geom_angle_atom_site_label_3
_geom_angle
_geom_angle_site_symmetry_1
_geom_angle_site_symmetry_3
N5 Zn01 O3 128.70(8) . .
N5 Zn01 N1 108.47(8) . .
O3 Zn01 N1 116.79(8) . .
N5 Zn01 N6 103.33(7) . 3_666
O3 Zn01 N6 88.91(7) . 3_666
N1 Zn01 N6 103.42(8) . 3_666
N5 Zn01 O1 85.58(7) . .
O3 Zn01 O1 74.89(7) . .
N1 Zn01 O1 86.30(8) . .
N6 Zn01 O1 163.64(7) 3_666 .
N2 Zn02 N3 108.91(8) . 3_565
N2 Zn02 N7 103.54(8) . 2_545
N3 Zn02 N7 98.81(8) 3_565 2_545
N2 Zn02 O4 100.74(8) . 1_455
N3 Zn02 O4 148.00(8) 3_565 1_455
N7 Zn02 O4 85.38(7) 2_545 1_455
N2 Zn02 O2 98.97(8) . 1_455
N3 Zn02 O2 85.78(7) 3_565 1_455
N7 Zn02 O2 154.05(7) 2_545 1_455
O4 Zn02 O2 77.83(6) 1_455 1_455
O1 C1 O2 127.9(2) . .
O1 C1 C2 116.1(2) . .
O2 C1 C2 115.9(2) . .
C1 O1 Zn01 110.88(15) . .
C1 O2 Zn02 113.74(15) . 1_655
O4 C2 O3 125.2(2) . .
O4 C2 C1 117.7(2) . .
O3 C2 C1 117.1(2) . .
C2 O3 Zn01 119.67(16) . .
C2 O4 Zn02 114.02(16) . 1_655
N3 C3 N1 113.0(2) . .
N3 C3 H3 123.5 . .
N1 C3 H3 123.5 . .
N2 C4 N1 112.4(2) . .
N2 C4 N4 123.0(2) . .
N1 C4 N4 124.6(2) . .
C4 N1 C3 102.7(2) . .
C4 N1 Zn01 133.24(17) . .
C3 N1 Zn01 123.97(17) . .
C4 N2 N3 105.73(19) . .
C4 N2 Zn02 129.54(17) . .
N3 N2 Zn02 124.67(15) . .
C3 N3 N2 106.18(19) . .
C3 N3 Zn02 127.13(16) . 3_565
N2 N3 Zn02 124.34(15) . 3_565
C4 N4 H4A 120.0 . .
C4 N4 H4B 120.0 . .
H4A N4 H4B 120.0 . .
N5 C5 N7 113.3(2) . .
N5 C5 H5 123.3 . .
N7 C5 H5 123.3 . .
N6 C6 N7 112.2(2) . .
N6 C6 N8 123.8(2) . .
N7 C6 N8 123.9(2) . .
C5 N5 N6 106.09(18) . .
C5 N5 Zn01 123.98(16) . .
N6 N5 Zn01 125.88(14) . .
C6 N6 N5 105.17(18) . .
C6 N6 Zn01 129.98(16) . 3_666
N5 N6 Zn01 123.23(14) . 3_666
C5 N7 C6 103.14(19) . .
C5 N7 Zn02 125.46(15) . 2
C6 N7 Zn02 131.31(16) . 2
C6 N8 H8A 120.0 . .
C6 N8 H8B 120.0 . .
H8A N8 H8B 120.0 . .
C1SA O1SA H1SA 109.5 . .
O1SA C1SA C2SA 122.2(11) . .
O1SA C1SA H1S1 106.8 . .
C2SA C1SA H1S1 106.8 . .
O1SA C1SA H1S2 106.8 . .
C2SA C1SA H1S2 106.8 . .
H1S1 C1SA H1S2 106.6 . .
C1SA C2SA C3SA 102.3(11) . .
C1SA C2SA H2S1 111.3 . .
C3SA C2SA H2S1 111.3 . .
C1SA C2SA H2S2 111.3 . .
C3SA C2SA H2S2 111.3 . .
H2S1 C2SA H2S2 109.2 . .
C2SA C3SA H3S1 109.5 . .
C2SA C3SA H3S2 109.5 . .
H3S1 C3SA H3S2 109.5 . .
C2SA C3SA H3S3 109.5 . .
H3S1 C3SA H3S3 109.5 . .
H3S2 C3SA H3S3 109.5 . .
C1SB O1SB H1SB 109.5 . .
O1SB C1SB C2SB 115.7(9) . .
O1SB C1SB H1S3 108.4 . .
C2SB C1SB H1S3 108.4 . .
O1SB C1SB H1S4 108.4 . .
C2SB C1SB H1S4 108.4 . .
H1S3 C1SB H1S4 107.4 . .
C1SB C2SB C3SB 103.2(10) . .
C1SB C2SB H2S3 111.1 . .
C3SB C2SB H2S3 111.1 . .
C1SB C2SB H2S4 111.1 . .
C3SB C2SB H2S4 111.1 . .
H2S3 C2SB H2S4 109.1 . .
C2SB C3SB H3S4 109.5 . .
C2SB C3SB H3S5 109.5 . .
H3S4 C3SB H3S5 109.5 . .
C2SB C3SB H3S6 109.5 . .
H3S4 C3SB H3S6 109.5 . .
H3S5 C3SB H3S6 109.5 . .

loop_
_geom_bond_atom_site_label_1
_geom_bond_atom_site_label_2
_geom_bond_distance
_geom_bond_site_symmetry_2
Zn01 N5 2.015(2) .
Zn01 O3 2.0298(17) .
Zn01 N1 2.034(2) .
Zn01 N6 2.0725(19) 3_666
Zn01 O1 2.3203(18) .
Zn02 N2 2.013(2) .
Zn02 N3 2.044(2) 3_565
Zn02 N7 2.066(2) 2_545
Zn02 O4 2.1086(17) 1_455
Zn02 O2 2.1419(17) 1_455
C1 O1 1.237(3) .
C1 O2 1.259(3) .
C1 C2 1.538(3) .
O2 Zn02 2.1420(17) 1_655
C2 O4 1.249(3) .
C2 O3 1.256(3) .
O4 Zn02 2.1086(17) 1_655
C3 N3 1.307(3) .
C3 N1 1.355(3) .
C3 H3 0.9500 .
C4 N2 1.328(3) .
C4 N1 1.349(3) .
C4 N4 1.366(4) .
N2 N3 1.387(3) .
N3 Zn02 2.044(2) 3_565
N4 H4A 0.8800 .
N4 H4B 0.8800 .
C5 N5 1.310(3) .
C5 N7 1.344(3) .
C5 H5 0.9500 .
C6 N6 1.338(3) .
C6 N7 1.351(3) .
C6 N8 1.353(3) .
N5 N6 1.398(3) .
N6 Zn01 2.0725(19) 3_666
N7 Zn02 2.066(2) 2
N8 H8A 0.8800 .
N8 H8B 0.8800 .
O1SA C1SA 1.429(12) .
O1SA H1SA 0.8400 .
C1SA C2SA 1.478(15) .
C1SA H1S1 0.9900 .
C1SA H1S2 0.9900 .
C2SA C3SA 1.543(14) .
C2SA H2S1 0.9900 .
C2SA H2S2 0.9900 .
C3SA H3S1 0.9800 .
C3SA H3S2 0.9800 .
C3SA H3S3 0.9800 .
O1SB C1SB 1.358(10) .
O1SB H1SB 0.8400 .
C1SB C2SB 1.527(14) .
C1SB H1S3 0.9900 .
C1SB H1S4 0.9900 .
C2SB C3SB 1.673(14) .
C2SB H2S3 0.9900 .
C2SB H2S4 0.9900 .
C3SB H3S4 0.9800 .
C3SB H3S5 0.9800 .
C3SB H3S6 0.9800 .
